data_4500075
loop_
_publ_author_name
'Eric Demers'
'Thierry Maris'
'Janie Cabana'
'Jean-Hugues Fournier'
'James D. Wuest'

_publ_section_title
;
 Weakly Bonded Molecular Networks Built from Tetranitro and
 Tetracyanospirobifluorenes
;
_journal_name_full 'Cryst. Growth & Design'
_journal_page_first 1237
_journal_page_last 1245
_journal_paper_doi 10.1021/cg049590t
_journal_volume 5
_journal_year 2005
_chemical_compound_source 'Synthesized by the authors. See text'
_chemical_formula_moiety 'C25 H12 N4 O8, 1.5(C4 H8 O2) '
_chemical_formula_sum 'C31 H24 N4 O11'
_chemical_formula_weight 628.54
_chemical_name_systematic
; 
 ? 
;
_space_group_IT_number 2
_symmetry_cell_setting triclinic
_symmetry_space_group_name_Hall '-P 1'
_symmetry_space_group_name_H-M 'P -1'
_atom_sites_solution_hydrogens geom
_atom_sites_solution_primary direct
_atom_sites_solution_secondary difmap
_audit_creation_method SHELXL-97
_cell_angle_alpha 85.288(2)
_cell_angle_beta 88.006(2)
_cell_angle_gamma 70.332(2)
_cell_formula_units_Z 2
_cell_length_a 8.7222(2)
_cell_length_b 10.4838(2)
_cell_length_c 16.7599(4)
_cell_measurement_reflns_used 8979
_cell_measurement_temperature 223(2)
_cell_measurement_theta_max 69.96
_cell_measurement_theta_min 2.65
_cell_volume 1438.22(6)
_computing_cell_refinement 'SMART (Bruker, 1999)'
_computing_data_collection 'SMART (Bruker, 1999)'
_computing_data_reduction 'SAINT (Bruker, 1999)'
_computing_molecular_graphics 'SHELXTL (Bruker, 1997)'
_computing_publication_material 'UdMX (local program)'
_computing_structure_refinement 'SHELXL97 (Sheldrick, 1997)'
_computing_structure_solution 'SHELXS97 (Sheldrick, 1997)'
_diffrn_ambient_temperature 223(2)
_diffrn_detector_area_resol_mean 5.5
_diffrn_measured_fraction_theta_full 0.972
_diffrn_measured_fraction_theta_max 0.972
_diffrn_measurement_device_type 'Bruker AXS Smart 2K/Platform'
_diffrn_measurement_method \w
_diffrn_radiation_monochromator graphite
_diffrn_radiation_source 'Sealed Tube'
_diffrn_radiation_type CuK\a
_diffrn_radiation_wavelength 1.54178
_diffrn_reflns_av_R_equivalents 0.032
_diffrn_reflns_av_sigmaI/netI 0.0313
_diffrn_reflns_limit_h_max 10
_diffrn_reflns_limit_h_min -10
_diffrn_reflns_limit_k_max 12
_diffrn_reflns_limit_k_min -12
_diffrn_reflns_limit_l_max 20
_diffrn_reflns_limit_l_min -20
_diffrn_reflns_number 17189
_diffrn_reflns_theta_full 70.03
_diffrn_reflns_theta_max 70.03
_diffrn_reflns_theta_min 2.65
_diffrn_standards_decay_% -0.14
_diffrn_standards_number 121
_exptl_absorpt_coefficient_mu 0.951
_exptl_absorpt_correction_T_max 0.7300
_exptl_absorpt_correction_T_min 0.6700
_exptl_absorpt_correction_type multi-scan
_exptl_absorpt_process_details 'Sadabs (Sheldrick,1996)'
_exptl_crystal_colour Colourless
_exptl_crystal_density_diffrn 1.451
_exptl_crystal_density_method 'not measured'
_exptl_crystal_description block
_exptl_crystal_F_000 652
_exptl_crystal_size_max 0.38
_exptl_crystal_size_mid 0.27
_exptl_crystal_size_min 0.19
_refine_diff_density_max 0.378
_refine_diff_density_min -0.337
_refine_diff_density_rms 0.061
_refine_ls_extinction_expression Fc^*^=kFc[1+0.001xFc^2^\l^3^/sin(2\q)]^-1/4^
_refine_ls_goodness_of_fit_ref 1.073
_refine_ls_hydrogen_treatment constr
_refine_ls_matrix_type full
_refine_ls_number_parameters 415
_refine_ls_number_reflns 5304
_refine_ls_number_restraints 0
_refine_ls_restrained_S_all 1.073
_refine_ls_R_factor_all 0.0692
_refine_ls_R_factor_gt 0.0616
_refine_ls_shift/su_max 0.000
_refine_ls_shift/su_mean 0.000
_refine_ls_structure_factor_coef Fsqd
_refine_ls_weighting_details 'calc w=1/[\s^2^(Fo^2^)+(0.1197P)^2^+0.3489P] where P=(Fo^2^+2Fc^2^)/3'
_refine_ls_weighting_scheme calc
_refine_ls_wR_factor_gt 0.1794
_refine_ls_wR_factor_ref 0.1879
_reflns_number_gt 4514
_reflns_number_total 5304
_reflns_threshold_expression I>2\s(I)
_cod_data_source_file deposit.cif
_cod_data_source_block jiw788
_cod_original_cell_volume 1438.23(6)
_cod_original_sg_symbol_H-M P-1
_cod_database_code 4500075

loop_
_symmetry_equiv_pos_as_xyz
' x,  y,  z'
'-x, -y, -z'

loop_
_atom_site_label
_atom_site_type_symbol
_atom_site_fract_x
_atom_site_fract_y
_atom_site_fract_z
_atom_site_U_iso_or_equiv
_atom_site_adp_type
_atom_site_occupancy
_atom_site_symmetry_multiplicity
_atom_site_calc_flag
_atom_site_refinement_flags
C1 C 0.0574(2) 0.35850(17) 0.24710(10) 0.0316(4) Uani 1 1 d .
N1 N 0.5831(2) 0.2925(2) 0.39015(12) 0.0514(5) Uani 1 1 d .
O1 O 0.6535(2) 0.1999(2) 0.34858(12) 0.0694(5) Uani 1 1 d .
C2 C 0.1667(2) 0.37950(17) 0.31033(10) 0.0325(4) Uani 1 1 d .
N2 N -0.5494(2) 0.5992(2) 0.23163(14) 0.0564(5) Uani 1 1 d .
O2 O 0.6501(2) 0.3325(2) 0.44024(13) 0.0739(6) Uani 1 1 d .
C3 C 0.3325(2) 0.31676(19) 0.31910(11) 0.0370(4) Uani 1 1 d .
H3 H 0.3928 0.2489 0.2860 0.044 Uiso 1 1 calc .
N3 N 0.2068(3) 0.6427(2) 0.01875(11) 0.0540(5) Uani 1 1 d .
O3 O -0.5513(3) 0.5468(3) 0.16999(18) 0.1098(10) Uani 1 1 d .
C4 C 0.4059(3) 0.3586(2) 0.37905(12) 0.0419(5) Uani 1 1 d .
N4 N 0.0040(2) -0.09569(19) 0.34026(15) 0.0581(5) Uani 1 1 d .
O4 O -0.6707(2) 0.6745(2) 0.26264(14) 0.0782(6) Uani 1 1 d .
C5 C 0.3217(3) 0.4585(2) 0.42892(12) 0.0471(5) Uani 1 1 d .
H5 H 0.3769 0.4842 0.4685 0.057 Uiso 1 1 calc .
O5 O 0.2697(3) 0.6413(2) -0.04731(11) 0.0881(7) Uani 1 1 d .
C6 C 0.1553(3) 0.5201(2) 0.41984(12) 0.0455(5) Uani 1 1 d .
H6 H 0.0959 0.5882 0.4530 0.055 Uiso 1 1 calc .
O6 O 0.1589(3) 0.74300(18) 0.05648(11) 0.0721(6) Uani 1 1 d .
C7 C 0.0773(2) 0.47922(18) 0.36054(10) 0.0354(4) Uani 1 1 d .
O7 O -0.0406(3) -0.18653(19) 0.31849(15) 0.0811(6) Uani 1 1 d .
C8 C -0.0946(2) 0.52376(17) 0.33737(10) 0.0349(4) Uani 1 1 d .
O8 O 0.0215(3) -0.0799(2) 0.41033(14) 0.0786(6) Uani 1 1 d .
C9 C -0.2319(3) 0.61716(19) 0.36990(12) 0.0422(5) Uani 1 1 d .
H9 H -0.2228 0.6642 0.4139 0.051 Uiso 1 1 calc .
C10 C -0.3824(3) 0.6393(2) 0.33585(13) 0.0448(5) Uani 1 1 d .
H10 H -0.4774 0.7001 0.3573 0.054 Uiso 1 1 calc .
C11 C -0.3908(2) 0.57072(19) 0.27015(13) 0.0420(5) Uani 1 1 d .
C12 C -0.2567(2) 0.47681(19) 0.23641(11) 0.0377(4) Uani 1 1 d .
H12 H -0.2664 0.4309 0.1920 0.045 Uiso 1 1 calc .
C13 C -0.1077(2) 0.45450(17) 0.27171(10) 0.0329(4) Uani 1 1 d .
C14 C 0.1069(2) 0.39396(18) 0.16194(10) 0.0319(4) Uani 1 1 d .
C15 C 0.1290(2) 0.51335(19) 0.13198(11) 0.0360(4) Uani 1 1 d .
H15 H 0.1090 0.5877 0.1633 0.043 Uiso 1 1 calc .
C16 C 0.1821(3) 0.5176(2) 0.05313(11) 0.0413(5) Uani 1 1 d .
C17 C 0.2125(3) 0.4099(2) 0.00496(12) 0.0472(5) Uani 1 1 d .
H17 H 0.2511 0.4166 -0.0477 0.057 Uiso 1 1 calc .
C18 C 0.1851(3) 0.2926(2) 0.03537(12) 0.0464(5) Uani 1 1 d .
H18 H 0.2017 0.2196 0.0033 0.056 Uiso 1 1 calc .
C19 C 0.1326(2) 0.28503(19) 0.11430(11) 0.0368(4) Uani 1 1 d .
C20 C 0.1003(2) 0.17450(19) 0.16288(12) 0.0381(4) Uani 1 1 d .
C21 C 0.1033(3) 0.0474(2) 0.14245(14) 0.0502(5) Uani 1 1 d .
H21 H 0.1279 0.0217 0.0898 0.060 Uiso 1 1 calc .
C22 C 0.0696(3) -0.0403(2) 0.20115(16) 0.0528(6) Uani 1 1 d .
H22 H 0.0686 -0.1258 0.1887 0.063 Uiso 1 1 calc .
C23 C 0.0373(3) -0.0009(2) 0.27825(14) 0.0460(5) Uani 1 1 d .
C24 C 0.0319(2) 0.12554(19) 0.30067(12) 0.0394(4) Uani 1 1 d .
H24 H 0.0091 0.1498 0.3536 0.047 Uiso 1 1 calc .
C25 C 0.0618(2) 0.21326(18) 0.24108(11) 0.0344(4) Uani 1 1 d .
O30 O 0.4812(2) 0.09384(18) 0.19144(12) 0.0646(5) Uani 1 1 d .
C31 C 0.5562(4) -0.0437(3) 0.21780(17) 0.0736(8) Uani 1 1 d .
H31A H 0.4754 -0.0782 0.2452 0.088 Uiso 1 1 calc R
H31B H 0.6416 -0.0515 0.2562 0.088 Uiso 1 1 calc R
C32 C 0.6277(6) -0.1261(3) 0.1506(2) 0.0955(13) Uani 1 1 d .
H32A H 0.6837 -0.2201 0.1712 0.115 Uiso 1 1 calc R
H32B H 0.5405 -0.1261 0.1153 0.115 Uiso 1 1 calc R
O33 O 0.7399(3) -0.0764(2) 0.10582(14) 0.0898(8) Uani 1 1 d .
C34 C 0.6620(5) 0.0618(3) 0.07960(18) 0.0820(10) Uani 1 1 d .
H34A H 0.5746 0.0689 0.0425 0.098 Uiso 1 1 calc R
H34B H 0.7408 0.0969 0.0507 0.098 Uiso 1 1 calc R
C35 C 0.5935(4) 0.1442(3) 0.14745(18) 0.0664(7) Uani 1 1 d .
H35A H 0.6817 0.1423 0.1827 0.080 Uiso 1 1 calc R
H35B H 0.5383 0.2387 0.1275 0.080 Uiso 1 1 calc R
O50 O 0.5383(2) 0.86390(16) 0.48126(11) 0.0604(5) Uani 1 1 d .
C51 C 0.3949(4) 0.9680(3) 0.45224(19) 0.0683(7) Uani 1 1 d .
H51A H 0.3084 0.9292 0.4466 0.082 Uiso 1 1 calc R
H51B H 0.4169 1.0054 0.3993 0.082 Uiso 1 1 calc R
C52 C 0.6605(3) 0.9212(3) 0.49204(18) 0.0638(7) Uani 1 1 d .
H52A H 0.6892 0.9577 0.4401 0.077 Uiso 1 1 calc R
H52B H 0.7583 0.8503 0.5136 0.077 Uiso 1 1 calc R

loop_
_atom_site_aniso_label
_atom_site_aniso_U_11
_atom_site_aniso_U_22
_atom_site_aniso_U_33
_atom_site_aniso_U_23
_atom_site_aniso_U_13
_atom_site_aniso_U_12
C1 0.0366(9) 0.0280(8) 0.0311(8) -0.0039(6) 0.0044(7) -0.0122(7)
N1 0.0490(11) 0.0585(11) 0.0513(10) 0.0087(9) -0.0070(9) -0.0266(9)
O1 0.0450(10) 0.0927(14) 0.0662(11) -0.0100(10) -0.0009(8) -0.0164(9)
C2 0.0422(10) 0.0295(8) 0.0284(8) -0.0001(6) 0.0030(7) -0.0164(7)
N2 0.0395(10) 0.0538(11) 0.0704(13) 0.0054(10) 0.0018(9) -0.0109(8)
O2 0.0673(12) 0.0743(12) 0.0894(14) 0.0020(10) -0.0336(11) -0.0345(10)
C3 0.0416(10) 0.0362(9) 0.0344(9) 0.0011(7) 0.0026(8) -0.0157(8)
N3 0.0762(14) 0.0536(11) 0.0396(9) 0.0020(8) 0.0068(9) -0.0335(10)
O3 0.0532(12) 0.150(2) 0.122(2) -0.0633(19) -0.0190(13) -0.0140(13)
C4 0.0470(11) 0.0453(11) 0.0373(9) 0.0087(8) -0.0046(8) -0.0228(9)
N4 0.0469(11) 0.0406(10) 0.0868(16) 0.0113(10) 0.0006(10) -0.0185(8)
O4 0.0431(10) 0.0746(13) 0.0974(15) 0.0021(11) 0.0044(10) 0.0032(9)
C5 0.0616(13) 0.0532(12) 0.0356(10) -0.0012(8) -0.0071(9) -0.0309(10)
O5 0.149(2) 0.0860(14) 0.0504(10) -0.0076(9) 0.0399(12) -0.0702(15)
C6 0.0634(13) 0.0444(11) 0.0334(9) -0.0094(8) 0.0022(9) -0.0230(10)
O6 0.1175(17) 0.0478(9) 0.0585(10) -0.0054(8) 0.0208(10) -0.0391(10)
C7 0.0495(11) 0.0312(8) 0.0275(8) -0.0008(7) 0.0044(7) -0.0170(8)
O7 0.0811(13) 0.0485(10) 0.1244(18) 0.0069(11) 0.0031(12) -0.0393(10)
C8 0.0449(10) 0.0280(8) 0.0315(8) -0.0003(7) 0.0080(7) -0.0131(7)
O8 0.0891(15) 0.0779(14) 0.0782(14) 0.0243(11) -0.0045(11) -0.0467(12)
C9 0.0538(12) 0.0330(9) 0.0381(10) -0.0052(7) 0.0113(8) -0.0130(8)
C10 0.0452(11) 0.0321(9) 0.0504(11) 0.0009(8) 0.0142(9) -0.0064(8)
C11 0.0380(10) 0.0344(9) 0.0511(11) 0.0063(8) 0.0040(9) -0.0116(8)
C12 0.0403(10) 0.0335(9) 0.0400(9) 0.0002(7) 0.0037(8) -0.0145(8)
C13 0.0396(10) 0.0266(8) 0.0329(8) -0.0001(6) 0.0051(7) -0.0127(7)
C14 0.0349(9) 0.0316(8) 0.0295(8) -0.0048(7) 0.0024(7) -0.0112(7)
C15 0.0438(10) 0.0351(9) 0.0320(9) -0.0045(7) 0.0023(7) -0.0169(8)
C16 0.0503(11) 0.0422(10) 0.0347(9) 0.0012(8) 0.0021(8) -0.0209(9)
C17 0.0601(13) 0.0524(12) 0.0309(9) -0.0060(8) 0.0083(9) -0.0214(10)
C18 0.0598(13) 0.0457(11) 0.0352(10) -0.0132(8) 0.0080(9) -0.0182(9)
C19 0.0410(10) 0.0344(9) 0.0358(9) -0.0082(7) 0.0030(8) -0.0124(7)
C20 0.0393(10) 0.0319(9) 0.0438(10) -0.0091(7) 0.0036(8) -0.0117(7)
C21 0.0566(13) 0.0372(10) 0.0600(13) -0.0178(9) 0.0074(10) -0.0176(9)
C22 0.0530(13) 0.0305(10) 0.0773(15) -0.0107(10) 0.0033(11) -0.0161(9)
C23 0.0376(10) 0.0320(9) 0.0674(13) 0.0032(9) 0.0024(9) -0.0123(8)
C24 0.0377(10) 0.0348(9) 0.0462(10) 0.0010(8) 0.0032(8) -0.0141(8)
C25 0.0340(9) 0.0294(9) 0.0404(9) -0.0040(7) 0.0028(7) -0.0113(7)
O30 0.0595(10) 0.0513(9) 0.0797(12) -0.0088(8) 0.0230(9) -0.0154(8)
C31 0.095(2) 0.0568(15) 0.0612(15) -0.0019(12) 0.0249(15) -0.0187(14)
C32 0.155(4) 0.0521(16) 0.085(2) -0.0186(15) 0.053(2) -0.0442(19)
O33 0.126(2) 0.0567(11) 0.0884(14) -0.0289(10) 0.0578(14) -0.0330(12)
C34 0.131(3) 0.0704(18) 0.0598(16) -0.0123(14) 0.0327(17) -0.0557(19)
C35 0.0767(18) 0.0512(13) 0.0750(17) -0.0131(12) 0.0223(14) -0.0266(13)
O50 0.0668(11) 0.0389(8) 0.0722(11) -0.0114(7) 0.0040(9) -0.0122(7)
C51 0.0686(16) 0.0525(14) 0.0828(18) -0.0149(13) -0.0108(14) -0.0155(12)
C52 0.0535(14) 0.0516(13) 0.0796(17) -0.0090(12) 0.0110(12) -0.0092(11)

loop_
_atom_type_symbol
_atom_type_description
_atom_type_scat_dispersion_real
_atom_type_scat_dispersion_imag
_atom_type_scat_source
C C 0.0181 0.0091 'International Tables Vol C Tables 4.2.6.8 and 6.1.1.4'
H H 0.0000 0.0000 'International Tables Vol C Tables 4.2.6.8 and 6.1.1.4'
N N 0.0311 0.0180 'International Tables Vol C Tables 4.2.6.8 and 6.1.1.4'
O O 0.0492 0.0322 'International Tables Vol C Tables 4.2.6.8 and 6.1.1.4'

loop_
_geom_angle_atom_site_label_1
_geom_angle_atom_site_label_2
_geom_angle_atom_site_label_3
_geom_angle_site_symmetry_1
_geom_angle_site_symmetry_3
_geom_angle
_geom_angle_publ_flag
C13 C1 C25 . . 113.77(15) y
C13 C1 C2 . . 101.00(14) y
C25 C1 C2 . . 116.26(14) y
C13 C1 C14 . . 112.72(14) y
C25 C1 C14 . . 101.14(13) y
C2 C1 C14 . . 112.50(14) y
O2 N1 O1 . . 123.8(2) y
O2 N1 C4 . . 118.5(2) y
O1 N1 C4 . . 117.66(18) y
C3 C2 C7 . . 121.34(17) y
C3 C2 C1 . . 127.73(16) y
C7 C2 C1 . . 110.89(16) y
O3 N2 O4 . . 123.6(2) y
O3 N2 C11 . . 117.8(2) y
O4 N2 C11 . . 118.6(2) y
C2 C3 C4 . . 116.80(18) y
C2 C3 H3 . . 121.6 ?
C4 C3 H3 . . 121.6 ?
O6 N3 O5 . . 123.5(2) y
O6 N3 C16 . . 118.39(18) y
O5 N3 C16 . . 118.0(2) y
C3 C4 C5 . . 123.39(19) y
C3 C4 N1 . . 117.95(19) y
C5 C4 N1 . . 118.66(19) y
O8 N4 O7 . . 123.6(2) y
O8 N4 C23 . . 118.5(2) y
O7 N4 C23 . . 117.8(2) y
C6 C5 C4 . . 119.26(18) y
C6 C5 H5 . . 120.4 ?
C4 C5 H5 . . 120.4 ?
C5 C6 C7 . . 118.80(19) y
C5 C6 H6 . . 120.6 ?
C7 C6 H6 . . 120.6 ?
C6 C7 C2 . . 120.40(19) y
C6 C7 C8 . . 131.28(18) y
C2 C7 C8 . . 108.32(16) y
C9 C8 C13 . . 120.81(18) y
C9 C8 C7 . . 130.75(17) y
C13 C8 C7 . . 108.44(16) y
C10 C9 C8 . . 118.56(18) y
C10 C9 H9 . . 120.7 ?
C8 C9 H9 . . 120.7 ?
C11 C10 C9 . . 119.14(18) y
C11 C10 H10 . . 120.4 ?
C9 C10 H10 . . 120.4 ?
C10 C11 C12 . . 123.8(2) y
C10 C11 N2 . . 119.11(19) y
C12 C11 N2 . . 117.09(19) y
C13 C12 C11 . . 116.37(18) y
C13 C12 H12 . . 121.8 ?
C11 C12 H12 . . 121.8 ?
C12 C13 C8 . . 121.31(18) y
C12 C13 C1 . . 127.44(16) y
C8 C13 C1 . . 111.24(16) y
C15 C14 C19 . . 121.48(17) y
C15 C14 C1 . . 127.69(15) y
C19 C14 C1 . . 110.82(16) y
C14 C15 C16 . . 116.40(17) y
C14 C15 H15 . . 121.8 ?
C16 C15 H15 . . 121.8 ?
C15 C16 C17 . . 123.41(19) y
C15 C16 N3 . . 118.24(18) y
C17 C16 N3 . . 118.35(18) y
C18 C17 C16 . . 119.29(18) y
C18 C17 H17 . . 120.4 ?
C16 C17 H17 . . 120.4 ?
C17 C18 C19 . . 118.64(18) y
C17 C18 H18 . . 120.7 ?
C19 C18 H18 . . 120.7 ?
C18 C19 C14 . . 120.74(18) y
C18 C19 C20 . . 130.84(18) y
C14 C19 C20 . . 108.39(16) y
C21 C20 C25 . . 120.63(19) y
C21 C20 C19 . . 130.46(19) y
C25 C20 C19 . . 108.91(15) y
C22 C21 C20 . . 118.7(2) y
C22 C21 H21 . . 120.6 ?
C20 C21 H21 . . 120.6 ?
C23 C22 C21 . . 119.24(19) y
C23 C22 H22 . . 120.4 ?
C21 C22 H22 . . 120.4 ?
C22 C23 C24 . . 123.6(2) y
C22 C23 N4 . . 118.70(19) y
C24 C23 N4 . . 117.7(2) y
C25 C24 C23 . . 116.52(19) y
C25 C24 H24 . . 121.7 ?
C23 C24 H24 . . 121.7 ?
C24 C25 C20 . . 121.23(17) y
C24 C25 C1 . . 128.12(17) y
C20 C25 C1 . . 110.65(15) y
C31 O30 C35 . . 110.5(2) y
O30 C31 C32 . . 111.3(2) y
O30 C31 H31A . . 109.4 ?
C32 C31 H31A . . 109.4 ?
O30 C31 H31B . . 109.4 ?
C32 C31 H31B . . 109.4 ?
H31A C31 H31B . . 108 ?
O33 C32 C31 . . 112.0(3) y
O33 C32 H32A . . 109.2 ?
C31 C32 H32A . . 109.2 ?
O33 C32 H32B . . 109.2 ?
C31 C32 H32B . . 109.2 ?
H32A C32 H32B . . 107.9 ?
C34 O33 C32 . . 109.5(3) y
O33 C34 C35 . . 111.2(2) y
O33 C34 H34A . . 109.4 ?
C35 C34 H34A . . 109.4 ?
O33 C34 H34B . . 109.4 ?
C35 C34 H34B . . 109.4 ?
H34A C34 H34B . . 108 ?
O30 C35 C34 . . 110.7(2) y
O30 C35 H35A . . 109.5 ?
C34 C35 H35A . . 109.5 ?
O30 C35 H35B . . 109.5 ?
C34 C35 H35B . . 109.5 ?
H35A C35 H35B . . 108.1 ?
C52 O50 C51 . . 109.2(2) y
O50 C51 C52 . 2_676 110.9(2) y
O50 C51 H51A . . 109.5 ?
C52 C51 H51A 2_676 . 109.5 ?
O50 C51 H51B . . 109.5 ?
C52 C51 H51B 2_676 . 109.5 ?
H51A C51 H51B . . 108.1 ?
O50 C52 C51 . 2_676 111.3(2) y
O50 C52 H52A . . 109.4 ?
C51 C52 H52A 2_676 . 109.4 ?
O50 C52 H52B . . 109.4 ?
C51 C52 H52B 2_676 . 109.4 ?
H52A C52 H52B . . 108 ?

loop_
_geom_bond_atom_site_label_1
_geom_bond_atom_site_label_2
_geom_bond_site_symmetry_2
_geom_bond_distance
_geom_bond_publ_flag
C1 C13 . 1.520(3) y
C1 C25 . 1.522(2) y
C1 C2 . 1.526(2) y
C1 C14 . 1.530(2) y
N1 O2 . 1.216(3) y
N1 O1 . 1.218(3) y
N1 C4 . 1.477(3) y
C2 C3 . 1.380(3) y
C2 C7 . 1.400(2) y
N2 O3 . 1.212(3) y
N2 O4 . 1.216(3) y
N2 C11 . 1.474(3) y
C3 C4 . 1.385(3) y
C3 H3 . 0.94 ?
N3 O6 . 1.215(3) y
N3 O5 . 1.217(3) y
N3 C16 . 1.468(3) y
C4 C5 . 1.385(3) y
N4 O8 . 1.221(3) y
N4 O7 . 1.228(3) y
N4 C23 . 1.469(3) y
C5 C6 . 1.384(3) y
C5 H5 . 0.94 ?
C6 C7 . 1.396(3) y
C6 H6 . 0.94 ?
C7 C8 . 1.468(3) y
C8 C9 . 1.394(3) y
C8 C13 . 1.396(2) y
C9 C10 . 1.389(3) y
C9 H9 . 0.94 ?
C10 C11 . 1.380(3) y
C10 H10 . 0.94 ?
C11 C12 . 1.388(3) y
C12 C13 . 1.385(3) y
C12 H12 . 0.94 ?
C14 C15 . 1.381(3) y
C14 C19 . 1.399(2) y
C15 C16 . 1.387(3) y
C15 H15 . 0.94 ?
C16 C17 . 1.389(3) y
C17 C18 . 1.383(3) y
C17 H17 . 0.94 ?
C18 C19 . 1.390(3) y
C18 H18 . 0.94 ?
C19 C20 . 1.461(3) y
C20 C21 . 1.395(3) y
C20 C25 . 1.400(3) y
C21 C22 . 1.383(3) y
C21 H21 . 0.94 ?
C22 C23 . 1.380(3) y
C22 H22 . 0.94 ?
C23 C24 . 1.392(3) y
C24 C25 . 1.380(3) y
C24 H24 . 0.94 ?
O30 C31 . 1.408(3) y
O30 C35 . 1.420(3) y
C31 C32 . 1.467(4) y
C31 H31a . 0.98 ?
C31 H31b . 0.98 ?
C32 O33 . 1.422(4) y
C32 H32a . 0.98 ?
C32 H32b . 0.98 ?
O33 C34 . 1.416(4) y
C34 C35 . 1.471(4) y
C34 H34a . 0.98 ?
C34 H34b . 0.98 ?
C35 H35a . 0.98 ?
C35 H35b . 0.98 ?
O50 C52 . 1.411(3) y
O50 C51 . 1.424(3) y
C51 C52 2_676 1.492(4) y
C51 H51a . 0.98 ?
C51 H51b . 0.98 ?
C52 C51 2_676 1.492(4) y
C52 H52a . 0.98 ?
C52 H52b . 0.98 ?

loop_
_geom_hbond_atom_site_label_D
_geom_hbond_atom_site_label_H
_geom_hbond_atom_site_label_A
_geom_hbond_distance_DH
_geom_hbond_distance_HA
_geom_hbond_distance_DA
_geom_hbond_angle_DHA
_geom_hbond_site_symmetry_A
C3 H3 O30 0.94 2.29 3.211(3) 166.5 .
C5 H5 O2 0.94 2.5 3.295(3) 142.7 2_666
C18 H18 O33 0.94 2.39 3.308(3) 164.1 2_655

loop_
_geom_torsion_atom_site_label_1
_geom_torsion_atom_site_label_2
_geom_torsion_atom_site_label_3
_geom_torsion_atom_site_label_4
_geom_torsion_site_symmetry_4
_geom_torsion
_geom_torsion_publ_flag
C13 C1 C2 C3 . 179.16(17) y
C25 C1 C2 C3 . 55.5(2) y
C14 C1 C2 C3 . -60.4(2) y
C13 C1 C2 C7 . -3.10(18) y
C25 C1 C2 C7 . -126.74(16) y
C14 C1 C2 C7 . 117.32(16) y
C7 C2 C3 C4 . -0.9(3) y
C1 C2 C3 C4 . 176.66(16) y
C2 C3 C4 C5 . -0.2(3) y
C2 C3 C4 N1 . 179.58(16) y
O2 N1 C4 C3 . 176.80(19) y
O1 N1 C4 C3 . -3.7(3) y
O2 N1 C4 C5 . -3.4(3) y
O1 N1 C4 C5 . 176.2(2) y
C3 C4 C5 C6 . 0.6(3) y
N1 C4 C5 C6 . -179.20(18) y
C4 C5 C6 C7 . 0.1(3) y
C5 C6 C7 C2 . -1.2(3) y
C5 C6 C7 C8 . 179.35(18) y
C3 C2 C7 C6 . 1.6(3) y
C1 C2 C7 C6 . -176.31(16) y
C3 C2 C7 C8 . -178.83(15) y
C1 C2 C7 C8 . 3.27(19) y
C6 C7 C8 C9 . -2.6(3) y
C2 C7 C8 C9 . 177.89(18) y
C6 C7 C8 C13 . 177.51(19) y
C2 C7 C8 C13 . -2.00(19) y
C13 C8 C9 C10 . 0.4(3) y
C7 C8 C9 C10 . -179.49(18) y
C8 C9 C10 C11 . -1.4(3) y
C9 C10 C11 C12 . 1.7(3) y
C9 C10 C11 N2 . -177.05(18) y
O3 N2 C11 C10 . 173.6(3) y
O4 N2 C11 C10 . -5.7(3) y
O3 N2 C11 C12 . -5.2(3) y
O4 N2 C11 C12 . 175.5(2) y
C10 C11 C12 C13 . -0.8(3) y
N2 C11 C12 C13 . 177.97(16) y
C11 C12 C13 C8 . -0.3(3) y
C11 C12 C13 C1 . -179.77(16) y
C9 C8 C13 C12 . 0.5(3) y
C7 C8 C13 C12 . -179.60(15) y
C9 C8 C13 C1 . -179.95(16) y
C7 C8 C13 C1 . -0.04(19) y
C25 C1 C13 C12 . -53.3(2) y
C2 C1 C13 C12 . -178.64(17) y
C14 C1 C13 C12 . 61.1(2) y
C25 C1 C13 C8 . 127.16(16) y
C2 C1 C13 C8 . 1.84(18) y
C14 C1 C13 C8 . -118.43(16) y
C13 C1 C14 C15 . 60.3(2) y
C25 C1 C14 C15 . -177.80(18) y
C2 C1 C14 C15 . -53.1(2) y
C13 C1 C14 C19 . -120.92(17) y
C25 C1 C14 C19 . 0.94(19) y
C2 C1 C14 C19 . 125.67(17) y
C19 C14 C15 C16 . -1.7(3) y
C1 C14 C15 C16 . 176.88(18) y
C14 C15 C16 C17 . 0.2(3) y
C14 C15 C16 N3 . 179.84(18) y
O6 N3 C16 C15 . -9.9(3) y
O5 N3 C16 C15 . 172.3(2) y
O6 N3 C16 C17 . 169.7(2) y
O5 N3 C16 C17 . -8.0(3) y
C15 C16 C17 C18 . 1.7(4) y
N3 C16 C17 C18 . -178.0(2) y
C16 C17 C18 C19 . -1.9(3) y
C17 C18 C19 C14 . 0.4(3) y
C17 C18 C19 C20 . -177.4(2) y
C15 C14 C19 C18 . 1.5(3) y
C1 C14 C19 C18 . -177.34(18) y
C15 C14 C19 C20 . 179.74(17) y
C1 C14 C19 C20 . 0.9(2) y
C18 C19 C20 C21 . -4.4(4) y
C14 C19 C20 C21 . 177.6(2) y
C18 C19 C20 C25 . 175.4(2) y
C14 C19 C20 C25 . -2.6(2) y
C25 C20 C21 C22 . -0.8(3) y
C19 C20 C21 C22 . 179.1(2) y
C20 C21 C22 C23 . -1.4(3) y
C21 C22 C23 C24 . 2.0(3) y
C21 C22 C23 N4 . -179.1(2) y
O8 N4 C23 C22 . 159.3(2) y
O7 N4 C23 C22 . -20.9(3) y
O8 N4 C23 C24 . -21.7(3) y
O7 N4 C23 C24 . 158.1(2) y
C22 C23 C24 C25 . -0.3(3) y
N4 C23 C24 C25 . -179.27(17) y
C23 C24 C25 C20 . -1.9(3) y
C23 C24 C25 C1 . 177.33(17) y
C21 C20 C25 C24 . 2.4(3) y
C19 C20 C25 C24 . -177.42(17) y
C21 C20 C25 C1 . -176.88(18) y
C19 C20 C25 C1 . 3.3(2) y
C13 C1 C25 C24 . -60.7(2) y
C2 C1 C25 C24 . 56.0(3) y
C14 C1 C25 C24 . 178.18(18) y
C13 C1 C25 C20 . 118.56(17) y
C2 C1 C25 C20 . -124.71(17) y
C14 C1 C25 C20 . -2.56(19) y
C35 O30 C31 C32 . -55.7(4) y
O30 C31 C32 O33 . 55.9(5) y
C31 C32 O33 C34 . -55.7(4) y
C32 O33 C34 C35 . 56.6(4) y
C31 O30 C35 C34 . 56.7(4) y
O33 C34 C35 O30 . -57.9(4) y
C52 O50 C51 C52 2_676 -57.0(3) y
C51 O50 C52 C51 2_676 57.3(3) y
